data_7154955
loop_
_publ_author_name
'Patel, Shyam Sunder'
'Chandna, Nisha'
'Kumar, Shreemoyee'
'Jain, Nidhi'

_publ_section_title
;
 I2 mediated synthesis of
 5-substituted-3-methyl/benzyl-1,3,4-oxadiazol-2(3H)-ones via sequential
 condensation/oxidative cyclization and rearrangement.
;
_journal_issue 24
_journal_name_full 'Organic &amp; biomolecular chemistry'
_journal_page_first 5683
_journal_page_last 5689
_journal_paper_doi 10.1039/c5ob02667a
_journal_volume 14
_journal_year 2016
_chemical_formula_moiety 'C8 H7 N3 O2'
_chemical_formula_sum 'C8 H7 N3 O2'
_chemical_formula_weight 177.17
_chemical_name_systematic
; 
 ? 
;
_space_group_IT_number 2
_symmetry_cell_setting triclinic
_symmetry_space_group_name_Hall '-P 1'
_symmetry_space_group_name_H-M 'P -1'
_atom_sites_solution_hydrogens geom
_atom_sites_solution_primary direct
_atom_sites_solution_secondary difmap
_audit_creation_method SHELXL-97
_audit_update_record
;
2015-08-27 deposited with the CCDC.
2016-02-02 downloaded from the CCDC.
;
_cell_angle_alpha 72.891(4)
_cell_angle_beta 85.142(4)
_cell_angle_gamma 74.695(4)
_cell_formula_units_Z 2
_cell_length_a 5.7205(15)
_cell_length_b 7.824(2)
_cell_length_c 9.811(3)
_cell_measurement_temperature 298(2)
_cell_volume 404.78(19)
_computing_cell_refinement 'Bruker SMART'
_computing_data_collection 'Bruker SMART'
_computing_data_reduction 'Bruker SAINT'
_computing_molecular_graphics 'Bruker SHELXTL'
_computing_publication_material 'Bruker SHELXTL'
_computing_structure_refinement 'SHELXL-97 (Sheldrick, 1997)'
_computing_structure_solution 'SHELXS-97 (Sheldrick, 1990)'
_diffrn_ambient_temperature 298(2)
_diffrn_measured_fraction_theta_full 0.989
_diffrn_measured_fraction_theta_max 0.989
_diffrn_measurement_device_type 'CCD area detector'
_diffrn_measurement_method 'phi and omega scans'
_diffrn_radiation_monochromator graphite
_diffrn_radiation_source 'fine-focus sealed tube'
_diffrn_radiation_type MoK\a
_diffrn_radiation_wavelength 0.71073
_diffrn_reflns_av_R_equivalents 0.0314
_diffrn_reflns_av_sigmaI/netI 0.0452
_diffrn_reflns_limit_h_max 6
_diffrn_reflns_limit_h_min -6
_diffrn_reflns_limit_k_max 9
_diffrn_reflns_limit_k_min -9
_diffrn_reflns_limit_l_max 11
_diffrn_reflns_limit_l_min -11
_diffrn_reflns_number 3825
_diffrn_reflns_theta_full 24.98
_diffrn_reflns_theta_max 24.98
_diffrn_reflns_theta_min 3.03
_exptl_absorpt_coefficient_mu 0.109
_exptl_absorpt_correction_type none
_exptl_crystal_colour white
_exptl_crystal_density_diffrn 1.454
_exptl_crystal_density_method 'not measured'
_exptl_crystal_description block
_exptl_crystal_F_000 184.0
_exptl_crystal_recrystallization_method 'By slow evaporation CDCl3 solvent slow evaporation'
_exptl_crystal_size_max 0.53
_exptl_crystal_size_mid 0.34
_exptl_crystal_size_min 0.13
_refine_diff_density_max 0.287
_refine_diff_density_min -0.174
_refine_diff_density_rms 0.053
_refine_ls_extinction_method none
_refine_ls_goodness_of_fit_ref 1.048
_refine_ls_hydrogen_treatment constr
_refine_ls_matrix_type full
_refine_ls_number_parameters 119
_refine_ls_number_reflns 1419
_refine_ls_number_restraints 0
_refine_ls_restrained_S_all 1.048
_refine_ls_R_factor_all 0.0745
_refine_ls_R_factor_gt 0.0567
_refine_ls_shift/su_max 0.008
_refine_ls_shift/su_mean 0.000
_refine_ls_structure_factor_coef Fsqd
_refine_ls_weighting_details 'calc w=1/[\s^2^(Fo^2^)+(0.0983P)^2^+0.0077P] where P=(Fo^2^+2Fc^2^)/3'
_refine_ls_weighting_scheme calc
_refine_ls_wR_factor_gt 0.1481
_refine_ls_wR_factor_ref 0.1581
_reflns_number_gt 1071
_reflns_number_total 1419
_reflns_threshold_expression >2sigma(I)
_cod_data_source_file c5ob02667a2.cif
_cod_data_source_block oxam
_cod_depositor_comments 'Adding full bibliography for 7154955.cif.'
_cod_original_cell_volume 404.79(19)
_cod_database_code 7154955

loop_
_symmetry_equiv_pos_as_xyz
'x, y, z'
'-x, -y, -z'

loop_
_atom_site_label
_atom_site_type_symbol
_atom_site_fract_x
_atom_site_fract_y
_atom_site_fract_z
_atom_site_U_iso_or_equiv
_atom_site_adp_type
_atom_site_occupancy
_atom_site_symmetry_multiplicity
_atom_site_calc_flag
_atom_site_refinement_flags
O1 O 1.1699(3) 0.58273(19) 0.10492(16) 0.0468(5) Uani 1 1 d .
N2 N 0.7828(3) 0.7322(3) 0.11034(19) 0.0479(6) Uani 1 1 d .
O2 O 1.1959(3) 0.3702(2) 0.32313(18) 0.0623(6) Uani 1 1 d .
N3 N 0.8442(3) 0.5905(3) 0.2345(2) 0.0460(5) Uani 1 1 d .
C4 C 1.0240(4) 0.8392(3) -0.1028(2) 0.0420(6) Uani 1 1 d .
C5 C 0.8390(4) 0.9867(3) -0.1728(3) 0.0507(6) Uani 1 1 d .
H5 H 0.6890 1.0073 -0.1275 0.061 Uiso 1 1 calc R
C2 C 1.2751(5) 0.9253(3) -0.3023(3) 0.0571(7) Uani 1 1 d .
H2 H 1.4235 0.9089 -0.3497 0.069 Uiso 1 1 calc R
C7 C 1.0789(4) 0.4987(3) 0.2350(3) 0.0461(6) Uani 1 1 d .
C3 C 1.2469(4) 0.8103(3) -0.1704(3) 0.0522(7) Uani 1 1 d .
H3 H 1.3758 0.7141 -0.1268 0.063 Uiso 1 1 calc R
C6 C 0.9810(4) 0.7226(3) 0.0371(2) 0.0414(6) Uani 1 1 d .
N1 N 0.8646(4) 1.0992(3) -0.3003(2) 0.0586(6) Uani 1 1 d .
C1 C 1.0800(5) 1.0657(3) -0.3639(3) 0.0567(7) Uani 1 1 d .
H1 H 1.0997 1.1413 -0.4548 0.068 Uiso 1 1 calc R
C8 C 0.6732(4) 0.5568(4) 0.3506(3) 0.0583(7) Uani 1 1 d .
H8A H 0.7593 0.4998 0.4389 0.087 Uiso 1 1 calc R
H8B H 0.5831 0.4764 0.3355 0.087 Uiso 1 1 calc R
H8C H 0.5638 0.6719 0.3543 0.087 Uiso 1 1 calc R

loop_
_atom_site_aniso_label
_atom_site_aniso_U_11
_atom_site_aniso_U_22
_atom_site_aniso_U_33
_atom_site_aniso_U_23
_atom_site_aniso_U_13
_atom_site_aniso_U_12
O1 0.0308(9) 0.0484(10) 0.0512(10) -0.0058(8) -0.0011(7) -0.0023(7)
N2 0.0349(11) 0.0532(12) 0.0507(12) -0.0098(10) -0.0030(9) -0.0073(9)
O2 0.0423(10) 0.0618(11) 0.0633(12) 0.0039(9) -0.0061(9) -0.0024(9)
N3 0.0301(10) 0.0512(11) 0.0501(11) -0.0072(9) -0.0003(8) -0.0071(8)
C4 0.0392(13) 0.0436(13) 0.0453(13) -0.0156(11) -0.0038(10) -0.0094(10)
C5 0.0366(13) 0.0562(15) 0.0537(15) -0.0130(13) -0.0021(10) -0.0047(11)
C2 0.0451(15) 0.0645(16) 0.0546(16) -0.0113(13) 0.0057(11) -0.0095(13)
C7 0.0352(13) 0.0468(13) 0.0531(14) -0.0092(11) -0.0019(10) -0.0101(11)
C3 0.0385(13) 0.0507(14) 0.0586(16) -0.0108(12) -0.0025(11) -0.0009(10)
C6 0.0329(12) 0.0437(13) 0.0467(13) -0.0143(11) -0.0065(10) -0.0044(10)
N1 0.0492(13) 0.0620(13) 0.0520(13) -0.0038(11) -0.0076(10) -0.0042(10)
C1 0.0618(18) 0.0591(16) 0.0471(15) -0.0097(12) 0.0004(12) -0.0178(14)
C8 0.0410(14) 0.0682(17) 0.0587(16) -0.0085(13) 0.0086(11) -0.0154(12)

loop_
_atom_type_symbol
_atom_type_description
_atom_type_scat_dispersion_real
_atom_type_scat_dispersion_imag
_atom_type_scat_source
C C 0.0033 0.0016 'International Tables Vol C Tables 4.2.6.8 and 6.1.1.4'
H H 0.0000 0.0000 'International Tables Vol C Tables 4.2.6.8 and 6.1.1.4'
N N 0.0061 0.0033 'International Tables Vol C Tables 4.2.6.8 and 6.1.1.4'
O O 0.0106 0.0060 'International Tables Vol C Tables 4.2.6.8 and 6.1.1.4'

loop_
_geom_angle_atom_site_label_1
_geom_angle_atom_site_label_2
_geom_angle_atom_site_label_3
_geom_angle
C6 O1 C7 105.87(17)
C6 N2 N3 103.98(18)
C7 N3 N2 111.91(19)
C7 N3 C8 125.8(2)
N2 N3 C8 122.19(19)
C3 C4 C5 117.8(2)
C3 C4 C6 122.0(2)
C5 C4 C6 120.2(2)
N1 C5 C4 123.6(2)
N1 C5 H5 118.2
C4 C5 H5 118.2
C3 C2 C1 118.9(2)
C3 C2 H2 120.6
C1 C2 H2 120.6
O2 C7 N3 130.9(2)
O2 C7 O1 124.1(2)
N3 C7 O1 105.01(19)
C2 C3 C4 119.0(2)
C2 C3 H3 120.5
C4 C3 H3 120.5
N2 C6 O1 113.21(19)
N2 C6 C4 128.3(2)
O1 C6 C4 118.5(2)
C5 N1 C1 117.1(2)
N1 C1 C2 123.5(2)
N1 C1 H1 118.3
C2 C1 H1 118.3
N3 C8 H8A 109.5
N3 C8 H8B 109.5
H8A C8 H8B 109.5
N3 C8 H8C 109.5
H8A C8 H8C 109.5
H8B C8 H8C 109.5

loop_
_geom_bond_atom_site_label_1
_geom_bond_atom_site_label_2
_geom_bond_distance
O1 C6 1.370(2)
O1 C7 1.381(3)
N2 C6 1.287(3)
N2 N3 1.382(3)
O2 C7 1.199(3)
N3 C7 1.345(3)
N3 C8 1.447(3)
C4 C3 1.382(3)
C4 C5 1.391(3)
C4 C6 1.450(3)
C5 N1 1.323(3)
C5 H5 0.9300
C2 C3 1.366(3)
C2 C1 1.376(3)
C2 H2 0.9300
C3 H3 0.9300
N1 C1 1.331(3)
C1 H1 0.9300
C8 H8A 0.9600
C8 H8B 0.9600
C8 H8C 0.9600

loop_
_geom_torsion_atom_site_label_1
_geom_torsion_atom_site_label_2
_geom_torsion_atom_site_label_3
_geom_torsion_atom_site_label_4
_geom_torsion
C6 N2 N3 C7 0.6(2)
C6 N2 N3 C8 177.48(19)
C3 C4 C5 N1 0.5(4)
C6 C4 C5 N1 179.9(2)
N2 N3 C7 O2 179.7(2)
C8 N3 C7 O2 3.0(4)
N2 N3 C7 O1 -1.2(2)
C8 N3 C7 O1 -177.9(2)
C6 O1 C7 O2 -179.6(2)
C6 O1 C7 N3 1.2(2)
C1 C2 C3 C4 -0.3(4)
C5 C4 C3 C2 -0.7(3)
C6 C4 C3 C2 179.9(2)
N3 N2 C6 O1 0.2(2)
N3 N2 C6 C4 -179.4(2)
C7 O1 C6 N2 -0.9(2)
C7 O1 C6 C4 178.76(17)
C3 C4 C6 N2 -178.7(2)
C5 C4 C6 N2 1.9(3)
C3 C4 C6 O1 1.7(3)
C5 C4 C6 O1 -177.69(18)
C4 C5 N1 C1 0.8(3)
C5 N1 C1 C2 -1.9(4)
C3 C2 C1 N1 1.7(4)
